data_7716399
loop_
_publ_author_name
'Wang, Yiyao'
'Liu, Xing'
'Zhou, Jian'
'Zou, Hua-Hong'

_publ_section_title
;
 New types of open-framework vanadium borophosphates with photocatalytic
 properties.
;
_journal_issue 28
_journal_name_full 'Dalton transactions (Cambridge, England : 2003)'
_journal_page_first 11778
_journal_page_last 11786
_journal_paper_doi 10.1039/d4dt01330a
_journal_volume 53
_journal_year 2024
_chemical_formula_sum 'C16 H102 B6 Co2 N8 O96 P12 V12'
_chemical_formula_weight 3108.66
_space_group_crystal_system monoclinic
_space_group_IT_number 14
_space_group_name_Hall '-P 2yn'
_space_group_name_H-M_alt 'P 1 21/n 1'
_atom_sites_solution_hydrogens mixed
_audit_creation_method SHELXL-2014/7
_audit_update_record
;
2024-03-30 deposited with the CCDC.	2024-06-13 downloaded from the CCDC.
;
_cell_angle_alpha 90
_cell_angle_beta 108.081(6)
_cell_angle_gamma 90
_cell_formula_units_Z 2
_cell_length_a 16.079(2)
_cell_length_b 19.818(3)
_cell_length_c 17.002(3)
_cell_measurement_reflns_used 9868
_cell_measurement_temperature 110(2)
_cell_measurement_theta_max 27.49
_cell_measurement_theta_min 2.45
_cell_volume 5150.2(14)
_computing_structure_refinement 'SHELXL-2014/7 (Sheldrick, 2014)'
_diffrn_ambient_temperature 110(2)
_diffrn_measured_fraction_theta_full 0.998
_diffrn_measured_fraction_theta_max 0.996
_diffrn_measurement_device_type 'Bruker APEX-II CCD'
_diffrn_measurement_method '\f and \w scans'
_diffrn_radiation_type MoK\a
_diffrn_radiation_wavelength 0.71073
_diffrn_reflns_av_R_equivalents 0.0831
_diffrn_reflns_av_unetI/netI 0.0568
_diffrn_reflns_Laue_measured_fraction_full 0.998
_diffrn_reflns_Laue_measured_fraction_max 0.996
_diffrn_reflns_limit_h_max 20
_diffrn_reflns_limit_h_min -20
_diffrn_reflns_limit_k_max 22
_diffrn_reflns_limit_k_min -25
_diffrn_reflns_limit_l_max 22
_diffrn_reflns_limit_l_min -21
_diffrn_reflns_number 70769
_diffrn_reflns_point_group_measured_fraction_full 0.998
_diffrn_reflns_point_group_measured_fraction_max 0.996
_diffrn_reflns_theta_full 25.242
_diffrn_reflns_theta_max 27.523
_diffrn_reflns_theta_min 2.665
_exptl_absorpt_coefficient_mu 1.666
_exptl_absorpt_correction_type multi-scan
_exptl_absorpt_process_details 'SADABS 2014/5'
_exptl_crystal_colour 'dark blue'
_exptl_crystal_density_diffrn 2.002
_exptl_crystal_description block
_exptl_crystal_F_000 3044
_exptl_crystal_size_max 0.096
_exptl_crystal_size_mid 0.095
_exptl_crystal_size_min 0.093
_exptl_transmission_factor_max 0.853
_exptl_transmission_factor_min 0.847
_refine_diff_density_max 1.624
_refine_diff_density_min -0.698
_refine_diff_density_rms 0.165
_refine_ls_extinction_method none
_refine_ls_goodness_of_fit_ref 1.020
_refine_ls_hydrogen_treatment mixed
_refine_ls_matrix_type full
_refine_ls_number_parameters 829
_refine_ls_number_reflns 11799
_refine_ls_number_restraints 336
_refine_ls_restrained_S_all 1.031
_refine_ls_R_factor_all 0.0873
_refine_ls_R_factor_gt 0.0677
_refine_ls_shift/su_max 0.000
_refine_ls_shift/su_mean 0.000
_refine_ls_structure_factor_coef Fsqd
_refine_ls_weighting_details 'w=1/[\s^2^(Fo^2^)+(0.1177P)^2^+16.8857P] where P=(Fo^2^+2Fc^2^)/3'
_refine_ls_weighting_scheme calc
_refine_ls_wR_factor_gt 0.1868
_refine_ls_wR_factor_ref 0.2009
_reflns_Friedel_coverage 0.000
_reflns_number_gt 9222
_reflns_number_total 11799
_reflns_threshold_expression 'I > 2\s(I)'
_cod_data_source_file d4dt01330a2.cif
_cod_data_source_block 3
_cod_depositor_comments 'Adding full bibliography for 7716397--7716399.cif.'
_cod_original_cell_volume 5150.3(14)
_cod_original_sg_symbol_H-M 'P 21/n'
_cod_original_formula_sum 'C16 H102 O96 N8 V12 B6 P12 Co2'
_cod_database_code 7716399
_shelx_shelxl_version_number 2014/7
_shelx_space_group_comment
;
The symmetry employed for this shelxl refinement is uniquely defined
by the following loop, which should always be used as a source of
symmetry information in preference to the above space-group names.
They are only intended as comments.
;
_shelx_estimated_absorpt_t_min 0.856
_shelx_estimated_absorpt_t_max 0.860

loop_
_space_group_symop_operation_xyz
'x, y, z'
'-x+1/2, y+1/2, -z+1/2'
'-x, -y, -z'
'x-1/2, -y-1/2, z-1/2'

loop_
_atom_site_label
_atom_site_type_symbol
_atom_site_fract_x
_atom_site_fract_y
_atom_site_fract_z
_atom_site_U_iso_or_equiv
_atom_site_adp_type
_atom_site_occupancy
_atom_site_site_symmetry_order
_atom_site_calc_flag
_atom_site_refinement_flags_posn
_atom_site_refinement_flags_adp
_atom_site_refinement_flags_occupancy
_atom_site_disorder_assembly
_atom_site_disorder_group
V1 V 0.28275(5) 0.37656(4) 0.35987(5) 0.02206(19) Uani 1 1 d . . . . .
V2 V 0.35327(5) 0.24134(4) 0.43592(5) 0.0252(2) Uani 1 1 d . . . . .
V3 V 0.21785(5) 0.46741(5) 0.58983(5) 0.0261(2) Uani 1 1 d . . . . .
V4 V 0.39606(5) 0.40073(5) 0.65844(6) 0.0288(2) Uani 1 1 d . . . . .
V5 V 0.57393(5) 0.35218(5) 0.35982(5) 0.0246(2) Uani 1 1 d . . . . .
V6 V 0.46131(5) 0.40498(5) 0.19220(5) 0.0267(2) Uani 1 1 d . . . . .
P1 P 0.11725(7) 0.39918(7) 0.42232(8) 0.0226(3) Uani 1 1 d . . . . .
P2 P 0.35433(8) 0.24378(7) 0.62006(8) 0.0271(3) Uani 1 1 d . . . . .
P3 P 0.50413(8) 0.20129(7) 0.36411(9) 0.0300(3) Uani 1 1 d . . . . .
P4 P 0.76741(7) 0.38239(7) 0.35681(8) 0.0261(3) Uani 1 1 d . . . . .
P5 P 0.53756(10) 0.54260(9) 0.15850(10) 0.0414(4) Uani 1 1 d . . . . .
P6 P 0.26989(8) 0.36062(8) 0.17044(8) 0.0303(3) Uani 1 1 d . . . . .
O1 O 0.0195(2) 0.39308(19) 0.3886(2) 0.0289(8) Uani 1 1 d . . . . .
O2 O 0.1430(2) 0.46426(19) 0.4738(2) 0.0325(9) Uani 1 1 d . . . . .
O3 O 0.1538(2) 0.33882(19) 0.4818(2) 0.0262(8) Uani 1 1 d . . . . .
O4 O 0.1611(2) 0.39868(19) 0.3541(2) 0.0271(8) Uani 1 1 d . . . . .
O5 O 0.2601(2) 0.26888(19) 0.5717(2) 0.0280(8) Uani 1 1 d . . . . .
O6 O 0.3462(2) 0.1855(2) 0.6728(2) 0.0332(9) Uani 1 1 d . . . . .
O7 O 0.4042(2) 0.3024(2) 0.6730(3) 0.0376(9) Uani 1 1 d . . . . .
O8 O 0.3994(2) 0.2252(2) 0.5560(2) 0.0392(10) Uani 1 1 d . . . . .
O9 O 0.4660(2) 0.2013(2) 0.4366(3) 0.0391(10) Uani 1 1 d . . . . .
O10 O 0.4298(2) 0.2223(2) 0.2842(2) 0.0328(8) Uani 1 1 d . . . . .
O11 O 0.5766(2) 0.2543(2) 0.3809(3) 0.0399(10) Uani 1 1 d . . . . .
O12 O 0.5390(3) 0.1343(2) 0.3500(3) 0.0536(12) Uani 1 1 d . . . . .
O13 O 0.6990(2) 0.3363(2) 0.3755(2) 0.0341(9) Uani 1 1 d . . . . .
O14 O 0.8406(2) 0.3415(2) 0.3448(3) 0.0342(9) Uani 1 1 d . . . . .
O15 O 0.7988(2) 0.4350(2) 0.4261(2) 0.0344(9) Uani 1 1 d . . . . .
O16 O 0.7215(2) 0.4225(2) 0.2753(2) 0.0296(8) Uani 1 1 d . . . . .
O17 O 0.6191(2) 0.4948(2) 0.1867(2) 0.0393(10) Uani 1 1 d . . . . .
O18 O 0.5500(3) 0.6001(2) 0.2212(3) 0.0503(12) Uani 1 1 d . . . . .
O19 O 0.4571(2) 0.5003(2) 0.1579(3) 0.0420(10) Uani 1 1 d . . . . .
O20 O 0.5303(3) 0.5692(3) 0.0734(3) 0.0639(15) Uani 1 1 d . . . . .
O21 O 0.3215(2) 0.2935(2) 0.1983(2) 0.0310(8) Uani 1 1 d . . . . .
O22 O 0.3336(2) 0.4140(2) 0.1591(3) 0.0383(9) Uani 1 1 d . . . . .
O23 O 0.1984(2) 0.3469(2) 0.0903(2) 0.0433(11) Uani 1 1 d . . . . .
O24 O 0.2316(2) 0.3821(2) 0.2382(2) 0.0379(10) Uani 1 1 d . . . . .
O25 O 0.2838(2) 0.38934(18) 0.5722(2) 0.0265(8) Uani 1 1 d . . . . .
O26 O 0.2927(2) 0.32133(18) 0.4574(2) 0.0243(7) Uani 1 1 d . . . . .
O27 O 0.3567(2) 0.30205(18) 0.3467(2) 0.0250(7) Uani 1 1 d . . . . .
O28 O 0.4582(2) 0.34198(18) 0.2801(2) 0.0254(7) Uani 1 1 d . . . . .
O29 O 0.3337(2) 0.48357(19) 0.6668(2) 0.0293(8) Uani 1 1 d . . . . .
O30 O 0.5730(2) 0.4219(2) 0.2786(2) 0.0294(8) Uani 1 1 d . . . . .
O31 O 0.3397(2) 0.4434(2) 0.3877(3) 0.0419(10) Uani 1 1 d . . . . .
O32 O 0.2801(3) 0.1856(2) 0.3981(3) 0.0499(11) Uani 1 1 d . . . . .
O33 O 0.1561(3) 0.4435(2) 0.6422(3) 0.0411(10) Uani 1 1 d . . . . .
O34 O 0.4718(3) 0.4188(3) 0.6199(3) 0.0563(14) Uani 1 1 d . . . . .
O35 O 0.5671(3) 0.3856(3) 0.4434(3) 0.0492(12) Uani 1 1 d . . . . .
O36 O 0.4813(3) 0.3627(3) 0.1206(3) 0.0452(11) Uani 1 1 d . . . . .
B1 B 0.2501(3) 0.3306(3) 0.5205(3) 0.0235(11) Uani 1 1 d . . . . .
B2 B 0.3921(3) 0.2915(3) 0.2788(4) 0.0254(12) Uani 1 1 d . . . . .
B3 B 0.6427(4) 0.4647(3) 0.2699(4) 0.0292(13) Uani 1 1 d . . . . .
Co1 Co 0.43069(4) 0.14699(4) 0.78290(4) 0.02622(18) Uani 1 1 d . . . . .
O37 O 0.5251(3) 0.1399(3) 0.7196(3) 0.0518(13) Uani 1 1 d D . . . .
H37A H 0.505(5) 0.125(4) 0.673(2) 0.078 Uiso 1 1 d D U . . .
H37B H 0.572(3) 0.124(4) 0.747(4) 0.078 Uiso 1 1 d D U . . .
O38 O 0.3853(3) 0.0487(2) 0.7389(3) 0.0416(10) Uani 1 1 d D . . . .
H38A H 0.428(2) 0.027(3) 0.765(4) 0.062 Uiso 1 1 d D U . . .
H38B H 0.339(2) 0.037(3) 0.746(5) 0.062 Uiso 1 1 d D U . . .
O39 O 0.4842(16) 0.2467(12) 0.8266(12) 0.055(6) Uani 0.5 1 d D U P A 1
H39A H 0.4947 0.2734 0.7858 0.065 Uiso 0.5 1 calc R U P A 1
C1 C 0.5039(17) 0.2755(14) 0.8980(14) 0.143(9) Uani 0.5 1 d D U P A 1
H1F H 0.5075 0.2403 0.9386 0.172 Uiso 0.5 1 calc R U P A 1
H1G H 0.4548 0.3039 0.8979 0.172 Uiso 0.5 1 calc R U P A 1
C2 C 0.586(2) 0.318(2) 0.9300(18) 0.134(10) Uani 0.5 1 d D U P A 1
H2F H 0.6376 0.2896 0.9421 0.161 Uiso 0.5 1 calc R U P A 1
H2G H 0.5891 0.3503 0.8877 0.161 Uiso 0.5 1 calc R U P A 1
N1 N 0.5864(15) 0.3532(11) 1.0015(13) 0.143(8) Uani 0.5 1 d D U P A 1
H1A H 0.5455 0.3850 0.9853 0.172 Uiso 0.5 1 calc R U P A 1
H1B H 0.5671 0.3242 1.0319 0.172 Uiso 0.5 1 calc R U P A 1
C3 C 0.6594(19) 0.3846(10) 1.0557(14) 0.150(10) Uani 0.5 1 d D U P A 1
H3A H 0.7045 0.3507 1.0759 0.180 Uiso 0.5 1 calc R U P A 1
H3B H 0.6434 0.4007 1.1030 0.180 Uiso 0.5 1 calc R U P A 1
C4 C 0.6985(14) 0.4431(10) 1.0219(19) 0.176(11) Uani 0.5 1 d D U P A 1
H4A H 0.7567 0.4520 1.0594 0.211 Uiso 0.5 1 calc R U P A 1
H4B H 0.7047 0.4299 0.9690 0.211 Uiso 0.5 1 calc R U P A 1
N2 N 0.6490(7) 0.5033(6) 1.0110(7) 0.048(3) Uani 0.5 1 d D U P A 1
H2A H 0.6757 0.5353 0.9911 0.073 Uiso 0.5 1 calc R U P A 1
H2B H 0.5960 0.4960 0.9756 0.073 Uiso 0.5 1 calc R U P A 1
H2C H 0.6442 0.5165 1.0595 0.073 Uiso 0.5 1 calc R U P A 1
O39B O 0.4779(15) 0.2413(13) 0.8188(14) 0.045(5) Uani 0.5 1 d . U P A 2
H39B H 0.4533 0.2673 0.8513 0.055 Uiso 0.5 1 calc R U P A 2
H39C H 0.5240 0.2582 0.8027 0.055 Uiso 0.5 1 calc R U P A 2
O5W O 0.6846(8) 0.3763(7) 1.1066(8) 0.077(4) Uani 0.5 1 d . . P B 2
O6W O 0.4067(14) 0.1988(9) 1.1030(9) 0.138(8) Uani 0.5 1 d . . P C 2
O7W O 0.589(2) 0.3118(13) 0.947(2) 0.27(3) Uani 0.5 1 d . . P D 2
O8W O 0.4273(16) 0.2995(12) 0.9553(13) 0.149(7) Uani 0.5 1 d . U P E 2
O40 O 0.324(8) 0.399(3) 0.984(3) 0.17(3) Uani 0.1 1 d D U P F 1
H40A H 0.2855 0.4269 0.9653 0.249 Uiso 0.1 1 calc R U P F 1
O40B O 0.2800(13) 0.2756(10) 0.9856(11) 0.175(8) Uani 0.6 1 d D U P F 2
H40B H 0.2558 0.2825 1.0208 0.262 Uiso 0.6 1 calc R U P F 2
O40C O 0.2411(17) 0.3889(14) 0.9511(17) 0.098(8) Uani 0.3 1 d D U P F 3
H40C H 0.2681 0.4246 0.9594 0.147 Uiso 0.4 1 calc R U P F 3
C5 C 0.2958(15) 0.3384(12) 0.9519(10) 0.272(12) Uani 1 1 d D U . . .
C6 C 0.2893(14) 0.3321(15) 0.8615(11) 0.263(11) Uani 1 1 d D U . . .
H6A H 0.2994 0.3759 0.8406 0.316 Uiso 1 1 calc R U . . .
H6B H 0.3342 0.3015 0.8559 0.316 Uiso 1 1 calc R U . . .
N3 N 0.2059(9) 0.3077(11) 0.8138(9) 0.218(7) Uani 1 1 d D U . . .
H3C H 0.1941 0.2711 0.8388 0.261 Uiso 1 1 calc R U . . .
H3D H 0.1662 0.3388 0.8147 0.261 Uiso 1 1 calc R U . . .
C7 C 0.1953(9) 0.2919(10) 0.7343(7) 0.163(7) Uani 1 1 d D U . . .
H7A H 0.2394 0.2588 0.7332 0.196 Uiso 1 1 calc R U . . .
H7B H 0.2068 0.3321 0.7068 0.196 Uiso 1 1 calc R U . . .
C8 C 0.1087(12) 0.2650(13) 0.6852(8) 0.199(9) Uani 1 1 d D U . . .
H8A H 0.1043 0.2189 0.7025 0.239 Uiso 1 1 calc R U . . .
H8B H 0.0639 0.2910 0.6987 0.239 Uiso 1 1 calc R U . . .
N4 N 0.0916(7) 0.2655(9) 0.6038(7) 0.186(8) Uani 1 1 d D U . . .
H4C H 0.0385 0.2485 0.5800 0.279 Uiso 1 1 calc R U . . .
H4D H 0.0936 0.3077 0.5867 0.279 Uiso 1 1 calc R U . . .
H4E H 0.1311 0.2407 0.5902 0.279 Uiso 1 1 calc R U . . .
O41 O 0.1035(15) 0.2018(12) 0.1224(16) 0.186(11) Uani 0.5 1 d D U P G 1
H41A H 0.1160 0.2333 0.0969 0.278 Uiso 0.5 1 calc R U P G 1
C9 C 0.1392(13) 0.2113(9) 0.2015(16) 0.105(7) Uani 0.5 1 d D U P G 1
H9A H 0.1120 0.2502 0.2180 0.126 Uiso 0.5 1 calc R U P G 1
H9B H 0.2007 0.2218 0.2121 0.126 Uiso 0.5 1 calc R U P G 1
C10 C 0.1319(15) 0.1521(10) 0.2548(14) 0.161(9) Uani 0.5 1 d D U P G 1
H10A H 0.1677 0.1588 0.3118 0.194 Uiso 0.5 1 calc R U P G 1
H10B H 0.0717 0.1449 0.2532 0.194 Uiso 0.5 1 calc R U P G 1
N5 N 0.1651(14) 0.0938(10) 0.2162(14) 0.168(8) Uani 0.5 1 d D U P G 1
H5A H 0.1218 0.0768 0.1745 0.202 Uiso 0.5 1 calc R U P G 1
H5B H 0.2073 0.1077 0.1964 0.202 Uiso 0.5 1 calc R U P G 1
C11 C 0.1972(12) 0.0446(11) 0.2764(18) 0.137(8) Uani 0.5 1 d D U P G 1
H11A H 0.1810 0.0002 0.2525 0.164 Uiso 0.5 1 calc R U P G 1
H11B H 0.1719 0.0506 0.3208 0.164 Uiso 0.5 1 calc R U P G 1
C12 C 0.2959(12) 0.0501(12) 0.3103(15) 0.132(8) Uani 0.5 1 d D U P G 1
H12A H 0.3133 0.0971 0.3167 0.158 Uiso 0.5 1 calc R U P G 1
H12B H 0.3168 0.0284 0.3640 0.158 Uiso 0.5 1 calc R U P G 1
N6 N 0.3309(11) 0.0191(9) 0.2558(11) 0.092(5) Uani 0.5 1 d D U P G 1
H6C H 0.3889 0.0218 0.2748 0.138 Uiso 0.5 1 calc R U P G 1
H6D H 0.3148 -0.0241 0.2505 0.138 Uiso 0.5 1 calc R U P G 1
H6E H 0.3116 0.0393 0.2068 0.138 Uiso 0.5 1 calc R U P G 1
O9W O 0.078(3) 0.4925(17) 0.908(2) 0.152(15) Uani 0.25 1 d . U P H 2
O9B O 0.136(2) 0.4479(11) 0.9780(15) 0.129(14) Uani 0.25 1 d . U P H 2
O10W O 0.143(2) 0.2169(17) 0.0711(19) 0.216(11) Uani 0.5 1 d . U P I 2
O10B O 0.0819(8) 0.2537(12) 0.1001(14) 0.130(8) Uani 0.5 1 d . U P I 2
O11W O 0.2613(15) 0.0802(11) 0.0868(12) 0.140(7) Uani 0.5 1 d . U P J 2
O1W O 0.5000 0.5000 0.5000 0.0600(18) Uani 1 2 d S . P . .
O2W O 0.4703(4) 0.0853(4) 0.0405(4) 0.087(2) Uani 1 1 d . . . . .
O3W O 0.4848(5) 0.0495(4) 0.2200(6) 0.104(2) Uani 1 1 d . . . . .
O4W O 0.5108(10) 0.0972(6) 0.5623(6) 0.185(6) Uani 1 1 d . . . . .

loop_
_atom_site_aniso_label
_atom_site_aniso_U_11
_atom_site_aniso_U_22
_atom_site_aniso_U_33
_atom_site_aniso_U_23
_atom_site_aniso_U_13
_atom_site_aniso_U_12
V1 0.0162(3) 0.0290(5) 0.0217(4) 0.0049(3) 0.0070(3) 0.0017(3)
V2 0.0233(4) 0.0265(5) 0.0288(5) 0.0044(4) 0.0124(3) 0.0023(3)
V3 0.0166(4) 0.0358(5) 0.0241(4) -0.0035(4) 0.0036(3) 0.0017(3)
V4 0.0163(4) 0.0352(5) 0.0335(5) 0.0120(4) 0.0060(3) 0.0003(3)
V5 0.0172(4) 0.0368(5) 0.0199(4) -0.0016(3) 0.0062(3) 0.0009(3)
V6 0.0175(4) 0.0405(5) 0.0213(4) 0.0019(4) 0.0048(3) -0.0038(3)
P1 0.0147(5) 0.0318(7) 0.0204(6) -0.0027(5) 0.0043(4) 0.0023(4)
P2 0.0233(6) 0.0330(7) 0.0265(7) 0.0110(6) 0.0099(5) 0.0045(5)
P3 0.0267(6) 0.0302(8) 0.0363(8) -0.0025(6) 0.0144(5) 0.0060(5)
P4 0.0159(5) 0.0359(8) 0.0260(7) -0.0064(6) 0.0061(5) -0.0021(5)
P5 0.0355(7) 0.0516(10) 0.0276(8) 0.0146(7) -0.0043(6) -0.0124(7)
P6 0.0166(5) 0.0533(9) 0.0199(6) 0.0016(6) 0.0041(5) -0.0022(5)
O1 0.0161(15) 0.043(2) 0.0260(19) -0.0089(16) 0.0038(13) 0.0004(14)
O2 0.0287(17) 0.035(2) 0.0251(19) -0.0064(16) -0.0037(14) 0.0049(15)
O3 0.0167(15) 0.037(2) 0.0264(18) 0.0022(15) 0.0089(13) 0.0031(13)
O4 0.0174(15) 0.041(2) 0.0236(18) 0.0044(15) 0.0076(13) 0.0057(14)
O5 0.0219(16) 0.038(2) 0.0249(18) 0.0104(16) 0.0086(13) 0.0036(14)
O6 0.0292(17) 0.039(2) 0.031(2) 0.0128(17) 0.0083(15) -0.0006(15)
O7 0.0306(18) 0.035(2) 0.042(2) 0.0132(18) 0.0037(16) 0.0057(16)
O8 0.035(2) 0.055(3) 0.032(2) 0.0185(19) 0.0160(16) 0.0176(18)
O9 0.0341(19) 0.050(3) 0.039(2) 0.0145(19) 0.0192(17) 0.0192(18)
O10 0.0301(18) 0.035(2) 0.034(2) -0.0088(17) 0.0106(15) 0.0021(15)
O11 0.0262(18) 0.040(2) 0.051(3) 0.008(2) 0.0087(17) 0.0024(16)
O12 0.049(3) 0.041(3) 0.069(3) -0.012(2) 0.017(2) 0.018(2)
O13 0.0166(15) 0.047(2) 0.039(2) 0.0065(18) 0.0078(14) 0.0008(15)
O14 0.0263(17) 0.039(2) 0.041(2) -0.0082(18) 0.0161(16) 0.0020(15)
O15 0.0318(18) 0.035(2) 0.029(2) -0.0056(17) -0.0010(15) 0.0059(16)
O16 0.0200(15) 0.045(2) 0.0244(18) -0.0019(16) 0.0070(13) -0.0034(15)
O17 0.0313(19) 0.057(3) 0.026(2) 0.0080(19) 0.0026(15) -0.0110(18)
O18 0.053(3) 0.038(3) 0.043(3) 0.012(2) -0.011(2) -0.003(2)
O19 0.0285(18) 0.049(3) 0.041(2) 0.012(2) -0.0009(16) -0.0052(17)
O20 0.054(3) 0.088(4) 0.038(3) 0.032(3) -0.003(2) -0.019(3)
O21 0.0232(16) 0.045(2) 0.0242(18) -0.0054(16) 0.0058(14) -0.0039(15)
O22 0.0212(16) 0.051(3) 0.040(2) 0.0114(19) 0.0060(15) -0.0001(16)
O23 0.0265(18) 0.072(3) 0.025(2) 0.001(2) -0.0006(15) -0.0037(19)
O24 0.0254(17) 0.066(3) 0.0217(19) 0.0053(18) 0.0069(14) 0.0137(17)
O25 0.0191(15) 0.036(2) 0.0239(18) 0.0018(15) 0.0054(13) 0.0062(14)
O26 0.0228(15) 0.0307(19) 0.0226(17) 0.0067(14) 0.0118(13) 0.0072(13)
O27 0.0214(15) 0.033(2) 0.0234(17) 0.0044(15) 0.0112(13) 0.0048(13)
O28 0.0188(15) 0.037(2) 0.0216(17) 0.0027(15) 0.0076(13) -0.0012(13)
O29 0.0200(15) 0.034(2) 0.0286(19) 0.0034(16) -0.0003(13) -0.0004(14)
O30 0.0172(15) 0.042(2) 0.0258(18) 0.0042(16) 0.0021(13) -0.0033(14)
O31 0.0309(19) 0.035(2) 0.053(3) 0.007(2) 0.0031(18) -0.0033(16)
O32 0.046(2) 0.041(3) 0.064(3) -0.005(2) 0.018(2) -0.0114(19)
O33 0.033(2) 0.054(3) 0.041(2) -0.001(2) 0.0186(17) -0.0007(18)
O34 0.030(2) 0.069(3) 0.078(4) 0.037(3) 0.028(2) 0.010(2)
O35 0.050(2) 0.070(3) 0.026(2) -0.012(2) 0.0086(18) 0.018(2)
O36 0.039(2) 0.068(3) 0.031(2) -0.004(2) 0.0131(17) 0.001(2)
B1 0.021(2) 0.029(3) 0.021(3) 0.003(2) 0.0074(19) 0.004(2)
B2 0.018(2) 0.034(3) 0.025(3) 0.002(2) 0.0074(19) 0.000(2)
B3 0.023(2) 0.041(4) 0.021(3) 0.004(2) 0.002(2) -0.003(2)
Co1 0.0197(3) 0.0358(4) 0.0225(4) 0.0070(3) 0.0055(2) -0.0014(3)
O37 0.026(2) 0.100(4) 0.030(2) 0.011(2) 0.0097(17) 0.011(2)
O38 0.039(2) 0.048(3) 0.041(2) 0.000(2) 0.0181(19) -0.0018(19)
O39 0.081(11) 0.038(8) 0.027(7) 0.012(5) -0.008(5) -0.032(6)
C1 0.140(17) 0.128(17) 0.132(17) 0.014(15) -0.003(15) -0.012(15)
C2 0.145(18) 0.122(17) 0.104(16) 0.000(15) -0.007(15) -0.054(15)
N1 0.160(15) 0.138(15) 0.106(13) -0.005(12) 0.005(13) -0.027(13)
C3 0.150(18) 0.140(18) 0.135(18) -0.012(16) 0.009(16) -0.056(15)
C4 0.166(19) 0.16(2) 0.147(19) -0.024(17) -0.029(17) -0.075(17)
N2 0.048(3) 0.048(3) 0.046(3) -0.0001(19) 0.0117(19) -0.0008(19)
O39B 0.046(5) 0.045(6) 0.044(6) 0.001(2) 0.013(3) -0.002(2)
O5W 0.062(7) 0.090(9) 0.070(8) -0.021(7) 0.010(6) 0.042(7)
O6W 0.23(2) 0.121(14) 0.066(9) -0.047(9) 0.047(11) 0.060(14)
O7W 0.27(3) 0.115(18) 0.24(3) -0.10(2) -0.20(3) 0.12(2)
O8W 0.172(15) 0.158(14) 0.127(13) -0.037(11) 0.060(11) 0.007(12)
O40 0.17(3) 0.17(3) 0.16(3) -0.005(19) 0.048(19) -0.029(19)
O40B 0.169(13) 0.191(14) 0.143(12) -0.088(12) 0.017(10) -0.012(12)
O40C 0.099(14) 0.090(14) 0.091(14) -0.034(12) 0.009(11) -0.009(11)
C5 0.32(2) 0.30(2) 0.173(17) 0.028(19) 0.043(19) -0.230(19)
C6 0.243(19) 0.36(2) 0.191(18) -0.034(19) 0.073(16) -0.213(17)
N3 0.146(11) 0.328(19) 0.209(15) -0.071(15) 0.100(11) -0.132(12)
C7 0.179(14) 0.220(17) 0.131(12) 0.083(12) 0.108(11) 0.003(13)
C8 0.23(2) 0.27(2) 0.126(14) -0.018(14) 0.098(14) -0.093(17)
N4 0.098(7) 0.35(2) 0.129(10) 0.135(12) 0.071(7) 0.030(10)
O41 0.175(19) 0.140(17) 0.31(3) -0.08(2) 0.18(2) -0.109(15)
C9 0.075(11) 0.119(16) 0.139(18) -0.043(14) 0.059(12) -0.052(11)
C10 0.076(12) 0.182(19) 0.21(2) -0.082(17) 0.016(14) -0.046(14)
N5 0.113(13) 0.171(17) 0.24(2) -0.104(15) 0.088(14) -0.039(13)
C11 0.134(16) 0.132(17) 0.161(19) -0.041(15) 0.071(15) 0.001(15)
C12 0.116(15) 0.103(15) 0.20(2) -0.076(15) 0.086(15) -0.030(12)
N6 0.092(5) 0.091(5) 0.094(5) -0.004(2) 0.030(2) -0.001(2)
O9W 0.25(4) 0.069(18) 0.11(2) -0.035(17) 0.02(2) -0.03(2)
O9B 0.23(3) 0.031(11) 0.054(14) 0.018(10) -0.063(17) -0.058(15)
O10W 0.22(2) 0.20(2) 0.167(19) -0.074(17) -0.017(18) -0.05(2)
O10B 0.027(5) 0.168(18) 0.175(17) 0.067(15) 0.004(8) -0.020(8)
O11W 0.175(17) 0.168(17) 0.103(13) -0.043(12) 0.084(12) -0.024(14)
O1W 0.073(5) 0.056(4) 0.056(4) 0.007(4) 0.026(4) -0.002(4)
O2W 0.048(3) 0.133(6) 0.076(4) -0.010(4) 0.014(3) -0.018(3)
O3W 0.097(5) 0.081(5) 0.130(7) -0.025(5) 0.027(5) 0.010(4)
O4W 0.319(17) 0.142(9) 0.085(6) 0.031(6) 0.050(8) 0.121(10)

loop_
_atom_type_symbol
_atom_type_description
_atom_type_scat_dispersion_real
_atom_type_scat_dispersion_imag
_atom_type_scat_source
C C 0.0033 0.0016 'International Tables Vol C Tables 4.2.6.8 and 6.1.1.4'
H H 0.0000 0.0000 'International Tables Vol C Tables 4.2.6.8 and 6.1.1.4'
B B 0.0013 0.0007 'International Tables Vol C Tables 4.2.6.8 and 6.1.1.4'
N N 0.0061 0.0033 'International Tables Vol C Tables 4.2.6.8 and 6.1.1.4'
O O 0.0106 0.0060 'International Tables Vol C Tables 4.2.6.8 and 6.1.1.4'
P P 0.1023 0.0942 'International Tables Vol C Tables 4.2.6.8 and 6.1.1.4'
V V 0.3005 0.5294 'International Tables Vol C Tables 4.2.6.8 and 6.1.1.4'
Co Co 0.3494 0.9721 'International Tables Vol C Tables 4.2.6.8 and 6.1.1.4'

loop_
_geom_angle_atom_site_label_1
_geom_angle_atom_site_label_2
_geom_angle_atom_site_label_3
_geom_angle
_geom_angle_site_symmetry_1
_geom_angle_site_symmetry_3
_geom_angle_publ_flag
O31 V1 O27 110.34(18) . . ?
O31 V1 O26 108.98(19) . . ?
O27 V1 O26 77.33(14) . . ?
O31 V1 O4 107.39(19) . . ?
O27 V1 O4 142.23(15) . . ?
O26 V1 O4 89.16(14) . . ?
O31 V1 O24 106.1(2) . . ?
O27 V1 O24 89.55(15) . . ?
O26 V1 O24 144.86(18) . . ?
O4 V1 O24 81.51(15) . . ?
O31 V1 V2 120.10(15) . . ?
O27 V1 V2 38.84(10) . . ?
O26 V1 V2 38.95(10) . . ?
O4 V1 V2 116.71(11) . . ?
O24 V1 V2 118.24(14) . . ?
O32 V2 O27 108.0(2) . . ?
O32 V2 O26 106.8(2) . . ?
O27 V2 O26 77.34(14) . . ?
O32 V2 O8 107.4(2) . . ?
O27 V2 O8 144.44(18) . . ?
O26 V2 O8 89.26(16) . . ?
O32 V2 O9 106.6(2) . . ?
O27 V2 O9 90.30(15) . . ?
O26 V2 O9 146.55(17) . . ?
O8 V2 O9 83.01(16) . . ?
O32 V2 V1 107.95(18) . . ?
O27 V2 V1 38.88(10) . . ?
O26 V2 V1 38.91(10) . . ?
O8 V2 V1 123.71(13) . . ?
O9 V2 V1 125.26(13) . . ?
O33 V3 O29 107.80(19) . . ?
O33 V3 O25 108.2(2) . . ?
O29 V3 O25 77.35(15) . . ?
O33 V3 O15 106.7(2) . 3_666 ?
O29 V3 O15 89.52(16) . 3_666 ?
O25 V3 O15 144.97(17) . 3_666 ?
O33 V3 O2 104.9(2) . . ?
O29 V3 O2 147.25(17) . . ?
O25 V3 O2 90.74(15) . . ?
O15 V3 O2 82.99(16) 3_666 . ?
O33 V3 V4 109.41(16) . . ?
O29 V3 V4 38.78(11) . . ?
O25 V3 V4 38.90(10) . . ?
O15 V3 V4 123.65(11) 3_666 . ?
O2 V3 V4 125.54(12) . . ?
O34 V4 O29 108.4(2) . . ?
O34 V4 O25 111.3(2) . . ?
O29 V4 O25 77.04(15) . . ?
O34 V4 O18 106.5(2) . 3_666 ?
O29 V4 O18 90.11(18) . 3_666 ?
O25 V4 O18 142.13(19) . 3_666 ?
O34 V4 O7 104.2(2) . . ?
O29 V4 O7 147.28(17) . . ?
O25 V4 O7 89.41(16) . . ?
O18 V4 O7 82.53(18) 3_666 . ?
O34 V4 V3 119.63(16) . . ?
O29 V4 V3 38.54(10) . . ?
O25 V4 V3 38.84(11) . . ?
O18 V4 V3 117.59(16) 3_666 . ?
O7 V4 V3 119.85(11) . . ?
O35 V5 O28 110.33(19) . . ?
O35 V5 O30 110.3(2) . . ?
O28 V5 O30 77.54(14) . . ?
O35 V5 O13 107.1(2) . . ?
O28 V5 O13 142.56(16) . . ?
O30 V5 O13 89.54(15) . . ?
O35 V5 O11 104.5(2) . . ?
O28 V5 O11 89.24(16) . . ?
O30 V5 O11 145.18(18) . . ?
O13 V5 O11 81.63(16) . . ?
O35 V5 V6 120.17(16) . . ?
O28 V5 V6 38.83(10) . . ?
O30 V5 V6 39.01(10) . . ?
O13 V5 V6 117.81(12) . . ?
O11 V5 V6 118.76(13) . . ?
O36 V6 O28 107.9(2) . . ?
O36 V6 O22 105.7(2) . . ?
O28 V6 O22 90.29(15) . . ?
O36 V6 O30 107.88(19) . . ?
O28 V6 O30 76.86(15) . . ?
O22 V6 O30 146.30(18) . . ?
O36 V6 O19 105.9(2) . . ?
O28 V6 O19 146.05(18) . . ?
O22 V6 O19 83.74(17) . . ?
O30 V6 O19 89.84(16) . . ?
O36 V6 V5 109.41(17) . . ?
O28 V6 V5 38.45(10) . . ?
O22 V6 V5 124.40(13) . . ?
O30 V6 V5 38.70(11) . . ?
O19 V6 V5 124.16(12) . . ?
O1 P1 O4 112.5(2) . . ?
O1 P1 O2 110.4(2) . . ?
O4 P1 O2 109.2(2) . . ?
O1 P1 O3 109.0(2) . . ?
O4 P1 O3 108.43(19) . . ?
O2 P1 O3 107.0(2) . . ?
O6 P2 O8 113.0(2) . . ?
O6 P2 O7 111.2(2) . . ?
O8 P2 O7 108.8(2) . . ?
O6 P2 O5 108.1(2) . . ?
O8 P2 O5 107.4(2) . . ?
O7 P2 O5 108.2(2) . . ?
O12 P3 O11 109.8(3) . . ?
O12 P3 O9 113.2(3) . . ?
O11 P3 O9 108.7(3) . . ?
O12 P3 O10 108.8(3) . . ?
O11 P3 O10 108.2(2) . . ?
O9 P3 O10 108.0(2) . . ?
O14 P4 O15 112.8(2) . . ?
O14 P4 O13 110.5(2) . . ?
O15 P4 O13 109.3(2) . . ?
O14 P4 O16 109.2(2) . . ?
O15 P4 O16 106.6(2) . . ?
O13 P4 O16 108.2(2) . . ?
O20 P5 O18 111.2(3) . . ?
O20 P5 O19 111.6(3) . . ?
O18 P5 O19 109.8(3) . . ?
O20 P5 O17 108.2(3) . . ?
O18 P5 O17 108.7(2) . . ?
O19 P5 O17 107.1(2) . . ?
O23 P6 O24 111.1(2) . . ?
O23 P6 O22 111.3(2) . . ?
O24 P6 O22 110.2(3) . . ?
O23 P6 O21 107.8(2) . . ?
O24 P6 O21 108.0(2) . . ?
O22 P6 O21 108.3(2) . . ?
P1 O1 Co1 136.0(2) . 4_565 ?
P1 O2 V3 124.6(2) . . ?
B1 O3 P1 120.1(3) . . ?
P1 O4 V1 130.1(2) . . ?
B1 O5 P2 118.8(3) . . ?
P2 O6 Co1 131.9(2) . . ?
P2 O7 V4 132.5(2) . . ?
P2 O8 V2 126.1(2) . . ?
P3 O9 V2 126.1(2) . . ?
B2 O10 P3 119.1(3) . . ?
P3 O11 V5 132.1(2) . . ?
P4 O13 V5 130.0(2) . . ?
P4 O14 Co1 136.1(3) . 4_665 ?
P4 O15 V3 124.5(2) . 3_666 ?
B3 O16 P4 119.6(3) . . ?
B3 O17 P5 118.7(4) . . ?
P5 O18 V4 129.9(3) . 3_666 ?
P5 O19 V6 124.7(2) . . ?
B2 O21 P6 119.1(3) . . ?
P6 O22 V6 125.7(2) . . ?
P6 O24 V1 129.8(2) . . ?
B1 O25 V3 127.4(3) . . ?
B1 O25 V4 129.0(3) . . ?
V3 O25 V4 102.26(17) . . ?
B1 O26 V1 128.5(3) . . ?
B1 O26 V2 128.2(3) . . ?
V1 O26 V2 102.14(15) . . ?
B2 O27 V2 129.9(3) . . ?
B2 O27 V1 127.1(3) . . ?
V2 O27 V1 102.28(15) . . ?
B2 O28 V5 128.2(3) . . ?
B2 O28 V6 128.2(3) . . ?
V5 O28 V6 102.73(15) . . ?
B3 O29 V3 126.3(3) 3_666 . ?
B3 O29 V4 128.8(3) 3_666 . ?
V3 O29 V4 102.68(17) . . ?
B3 O30 V5 130.6(3) . . ?
B3 O30 V6 125.5(3) . . ?
V5 O30 V6 102.28(16) . . ?
O26 B1 O25 112.0(4) . . ?
O26 B1 O5 109.8(4) . . ?
O25 B1 O5 110.7(4) . . ?
O26 B1 O3 110.6(4) . . ?
O25 B1 O3 108.7(4) . . ?
O5 B1 O3 104.9(4) . . ?
O27 B2 O28 110.7(4) . . ?
O27 B2 O21 110.7(4) . . ?
O28 B2 O21 109.9(4) . . ?
O27 B2 O10 109.7(4) . . ?
O28 B2 O10 110.5(4) . . ?
O21 B2 O10 105.2(4) . . ?
O30 B3 O29 111.8(5) . 3_666 ?
O30 B3 O17 111.0(4) . . ?
O29 B3 O17 110.9(5) 3_666 . ?
O30 B3 O16 109.5(5) . . ?
O29 B3 O16 109.2(4) 3_666 . ?
O17 B3 O16 104.2(4) . . ?
O39B Co1 O14 90.0(7) . 4_566 ?
O39B Co1 O1 89.9(7) . 4_666 ?
O14 Co1 O1 90.26(15) 4_566 4_666 ?
O39B Co1 O6 90.7(7) . . ?
O14 Co1 O6 93.03(15) 4_566 . ?
O1 Co1 O6 176.65(15) 4_666 . ?
O39B Co1 O37 87.4(7) . . ?
O14 Co1 O37 177.3(2) 4_566 . ?
O1 Co1 O37 90.30(15) 4_666 . ?
O6 Co1 O37 86.44(16) . . ?
O39B Co1 O38 176.1(7) . . ?
O14 Co1 O38 93.61(16) 4_566 . ?
O1 Co1 O38 91.31(16) 4_666 . ?
O6 Co1 O38 87.86(16) . . ?
O37 Co1 O38 89.0(2) . . ?
O14 Co1 O39 89.5(7) 4_566 . ?
O1 Co1 O39 87.6(6) 4_666 . ?
O6 Co1 O39 93.0(6) . . ?
O37 Co1 O39 87.9(7) . . ?
O38 Co1 O39 176.8(7) . . ?
Co1 O37 H37A 113(6) . . ?
Co1 O37 H37B 114(6) . . ?
H37A O37 H37B 116(2) . . ?
Co1 O38 H38A 99(5) . . ?
Co1 O38 H38B 115(6) . . ?
H38A O38 H38B 115(2) . . ?
C1 O39 Co1 132.4(18) . . ?
C1 O39 H39A 113.8 . . ?
Co1 O39 H39A 113.8 . . ?
O39 C1 C2 121.0(18) . . ?
O39 C1 H1F 107.1 . . ?
C2 C1 H1F 107.1 . . ?
O39 C1 H1G 107.1 . . ?
C2 C1 H1G 107.1 . . ?
H1F C1 H1G 106.8 . . ?
N1 C2 C1 110.5(16) . . ?
N1 C2 H2F 109.5 . . ?
C1 C2 H2F 109.5 . . ?
N1 C2 H2G 109.5 . . ?
C1 C2 H2G 109.5 . . ?
H2F C2 H2G 108.1 . . ?
C3 N1 C2 125(2) . . ?
C3 N1 H1A 106.2 . . ?
C2 N1 H1A 106.2 . . ?
C3 N1 H1B 106.2 . . ?
C2 N1 H1B 106.2 . . ?
H1A N1 H1B 106.4 . . ?
N1 C3 C4 117.0(15) . . ?
N1 C3 H3A 108.0 . . ?
C4 C3 H3A 108.0 . . ?
N1 C3 H3B 108.0 . . ?
C4 C3 H3B 108.0 . . ?
H3A C3 H3B 107.3 . . ?
N2 C4 C3 114.3(17) . . ?
N2 C4 H4A 108.7 . . ?
C3 C4 H4A 108.7 . . ?
N2 C4 H4B 108.7 . . ?
C3 C4 H4B 108.7 . . ?
H4A C4 H4B 107.6 . . ?
C4 N2 H2A 109.5 . . ?
C4 N2 H2B 109.5 . . ?
H2A N2 H2B 109.5 . . ?
C4 N2 H2C 109.5 . . ?
H2A N2 H2C 109.5 . . ?
H2B N2 H2C 109.5 . . ?
Co1 O39B H39B 120.0 . . ?
Co1 O39B H39C 120.0 . . ?
H39B O39B H39C 120.0 . . ?
C5 O40 H40A 109.5 . . ?
C5 O40B H40B 109.5 . . ?
C5 O40C H40C 109.5 . . ?
O40C C5 C6 102(2) . . ?
O40 C5 C6 114(2) . . ?
O40B C5 C6 111.8(19) . . ?
N3 C6 C5 111.3(13) . . ?
N3 C6 H6A 109.4 . . ?
C5 C6 H6A 109.4 . . ?
N3 C6 H6B 109.4 . . ?
C5 C6 H6B 109.4 . . ?
H6A C6 H6B 108.0 . . ?
C7 N3 C6 117.1(12) . . ?
C7 N3 H3C 108.0 . . ?
C6 N3 H3C 108.0 . . ?
C7 N3 H3D 108.0 . . ?
C6 N3 H3D 108.0 . . ?
H3C N3 H3D 107.3 . . ?
N3 C7 C8 116.9(11) . . ?
N3 C7 H7A 108.1 . . ?
C8 C7 H7A 108.1 . . ?
N3 C7 H7B 108.1 . . ?
C8 C7 H7B 108.1 . . ?
H7A C7 H7B 107.3 . . ?
N4 C8 C7 116.1(12) . . ?
N4 C8 H8A 108.3 . . ?
C7 C8 H8A 108.3 . . ?
N4 C8 H8B 108.3 . . ?
C7 C8 H8B 108.3 . . ?
H8A C8 H8B 107.4 . . ?
C8 N4 H4C 109.5 . . ?
C8 N4 H4D 109.5 . . ?
H4C N4 H4D 109.5 . . ?
C8 N4 H4E 109.5 . . ?
H4C N4 H4E 109.5 . . ?
H4D N4 H4E 109.5 . . ?
C9 O41 H41A 109.5 . . ?
O41 C9 C10 114.5(14) . . ?
O41 C9 H9A 108.6 . . ?
C10 C9 H9A 108.6 . . ?
O41 C9 H9B 108.6 . . ?
C10 C9 H9B 108.6 . . ?
H9A C9 H9B 107.6 . . ?
N5 C10 C9 103.3(14) . . ?
N5 C10 H10A 111.1 . . ?
C9 C10 H10A 111.1 . . ?
N5 C10 H10B 111.1 . . ?
C9 C10 H10B 111.1 . . ?
H10A C10 H10B 109.1 . . ?
C11 N5 C10 108.5(15) . . ?
C11 N5 H5A 110.0 . . ?
C10 N5 H5A 110.0 . . ?
C11 N5 H5B 110.0 . . ?
C10 N5 H5B 110.0 . . ?
H5A N5 H5B 108.4 . . ?
N5 C11 C12 109.7(15) . . ?
N5 C11 H11A 109.7 . . ?
C12 C11 H11A 109.7 . . ?
N5 C11 H11B 109.7 . . ?
C12 C11 H11B 109.7 . . ?
H11A C11 H11B 108.2 . . ?
N6 C12 C11 108.2(14) . . ?
N6 C12 H12A 110.1 . . ?
C11 C12 H12A 110.1 . . ?
N6 C12 H12B 110.1 . . ?
C11 C12 H12B 110.1 . . ?
H12A C12 H12B 108.4 . . ?
C12 N6 H6C 109.5 . . ?
C12 N6 H6D 109.5 . . ?
H6C N6 H6D 109.5 . . ?
C12 N6 H6E 109.5 . . ?
H6C N6 H6E 109.5 . . ?
H6D N6 H6E 109.5 . . ?

loop_
_geom_bond_atom_site_label_1
_geom_bond_atom_site_label_2
_geom_bond_distance
_geom_bond_site_symmetry_2
_geom_bond_publ_flag
V1 O31 1.596(4) . ?
V1 O27 1.952(3) . ?
V1 O26 1.952(3) . ?
V1 O4 1.977(3) . ?
V1 O24 1.978(4) . ?
V1 V2 3.0379(13) . ?
V2 O32 1.597(4) . ?
V2 O27 1.950(4) . ?
V2 O26 1.953(3) . ?
V2 O8 1.969(4) . ?
V2 O9 1.975(4) . ?
V3 O33 1.598(4) . ?
V3 O29 1.942(3) . ?
V3 O25 1.951(4) . ?
V3 O15 1.959(4) 3_666 ?
V3 O2 1.968(4) . ?
V3 V4 3.0403(12) . ?
V4 O34 1.592(4) . ?
V4 O29 1.952(4) . ?
V4 O25 1.954(3) . ?
V4 O18 1.959(5) 3_666 ?
V4 O7 1.963(4) . ?
V5 O35 1.602(4) . ?
V5 O28 1.943(3) . ?
V5 O30 1.951(4) . ?
V5 O13 1.970(3) . ?
V5 O11 1.971(4) . ?
V5 V6 3.0483(12) . ?
V6 O36 1.591(4) . ?
V6 O28 1.959(4) . ?
V6 O22 1.962(4) . ?
V6 O30 1.964(3) . ?
V6 O19 1.971(4) . ?
P1 O1 1.501(3) . ?
P1 O4 1.533(4) . ?
P1 O2 1.541(4) . ?
P1 O3 1.559(4) . ?
P2 O6 1.493(4) . ?
P2 O8 1.530(4) . ?
P2 O7 1.535(4) . ?
P2 O5 1.564(3) . ?
P3 O12 1.489(4) . ?
P3 O11 1.529(4) . ?
P3 O9 1.538(4) . ?
P3 O10 1.562(4) . ?
P4 O14 1.494(4) . ?
P4 O15 1.536(4) . ?
P4 O13 1.537(4) . ?
P4 O16 1.569(4) . ?
P5 O20 1.510(5) . ?
P5 O18 1.530(5) . ?
P5 O19 1.539(4) . ?
P5 O17 1.568(5) . ?
P6 O23 1.510(4) . ?
P6 O24 1.525(4) . ?
P6 O22 1.526(4) . ?
P6 O21 1.562(4) . ?
O1 Co1 2.075(3) 4_565 ?
O3 B1 1.491(6) . ?
O5 B1 1.482(7) . ?
O6 Co1 2.086(4) . ?
O10 B2 1.489(7) . ?
O14 Co1 2.051(4) 4_665 ?
O15 V3 1.959(4) 3_666 ?
O16 B3 1.497(7) . ?
O17 B3 1.472(7) . ?
O18 V4 1.959(5) 3_666 ?
O21 B2 1.482(6) . ?
O25 B1 1.457(7) . ?
O26 B1 1.452(6) . ?
O27 B2 1.452(6) . ?
O28 B2 1.456(6) . ?
O29 B3 1.449(7) 3_666 ?
O30 B3 1.449(7) . ?
B3 O29 1.449(7) 3_666 ?
Co1 O39B 2.04(2) . ?
Co1 O14 2.051(4) 4_566 ?
Co1 O1 2.075(3) 4_666 ?
Co1 O37 2.121(4) . ?
Co1 O38 2.133(5) . ?
Co1 O39 2.19(2) . ?
O37 H37A 0.821(10) . ?
O37 H37B 0.820(10) . ?
O38 H38A 0.822(10) . ?
O38 H38B 0.823(10) . ?
O39 C1 1.289(18) . ?
O39 H39A 0.9300 . ?
C1 C2 1.526(10) . ?
C1 H1F 0.9700 . ?
C1 H1G 0.9700 . ?
C2 N1 1.398(18) . ?
C2 H2F 0.9700 . ?
C2 H2G 0.9700 . ?
N1 C3 1.393(16) . ?
N1 H1A 0.8900 . ?
N1 H1B 0.8900 . ?
C3 C4 1.515(10) . ?
C3 H3A 0.9700 . ?
C3 H3B 0.9700 . ?
C4 N2 1.415(18) . ?
C4 H4A 0.9700 . ?
C4 H4B 0.9700 . ?
N2 H2A 0.8900 . ?
N2 H2B 0.8900 . ?
N2 H2C 0.8900 . ?
O39B H39B 0.9300 . ?
O39B H39C 0.9300 . ?
O40 C5 1.33(2) . ?
O40 H40A 0.8200 . ?
O40B C5 1.427(17) . ?
O40B H40B 0.8200 . ?
O40C C5 1.330(19) . ?
O40C H40C 0.8200 . ?
C5 C6 1.512(10) . ?
C6 N3 1.419(14) . ?
C6 H6A 0.9700 . ?
C6 H6B 0.9700 . ?
N3 C7 1.347(12) . ?
N3 H3C 0.8900 . ?
N3 H3D 0.8900 . ?
C7 C8 1.482(9) . ?
C7 H7A 0.9700 . ?
C7 H7B 0.9700 . ?
C8 N4 1.324(13) . ?
C8 H8A 0.9700 . ?
C8 H8B 0.9700 . ?
N4 H4C 0.8900 . ?
N4 H4D 0.8900 . ?
N4 H4E 0.8900 . ?
O41 C9 1.303(16) . ?
O41 H41A 0.8200 . ?
C9 C10 1.510(10) . ?
C9 H9A 0.9700 . ?
C9 H9B 0.9700 . ?
C10 N5 1.506(17) . ?
C10 H10A 0.9700 . ?
C10 H10B 0.9700 . ?
N5 C11 1.391(18) . ?
N5 H5A 0.8900 . ?
N5 H5B 0.8900 . ?
C11 C12 1.514(10) . ?
C11 H11A 0.9700 . ?
C11 H11B 0.9700 . ?
C12 N6 1.369(17) . ?
C12 H12A 0.9700 . ?
C12 H12B 0.9700 . ?
N6 H6C 0.8900 . ?
N6 H6D 0.8900 . ?
N6 H6E 0.8900 . ?
O9W O9B 1.54(5) . ?
O10W O10B 1.42(4) . ?
